data_7044649
loop_
_publ_author_name
'Shi, Hua-Tian'
'Li, Xiu-Xiu'
'Wu, Fang-Hui'
'Yu, Weibin'

_publ_section_title
;
 Electrocatalytic Oxygen Evolution with a Cobalt Complex
;
_journal_name_full 'Dalton Transactions'
_journal_paper_doi 10.1039/C7DT03653A
_journal_year 2017
_chemical_formula_sum 'C36 H38 Co N4 O12 S2'
_chemical_formula_weight 841.75
_space_group_crystal_system monoclinic
_space_group_IT_number 14
_space_group_name_Hall '-P 2ybc'
_space_group_name_H-M_alt 'P 1 21/c 1'
_symmetry_space_group_name_Hall '-P 2ybc'
_symmetry_space_group_name_H-M 'P 1 21/c 1'
_atom_sites_solution_hydrogens mixed
_audit_creation_method SHELXL-2014/7
_audit_update_record
;
2017-09-20 deposited with the CCDC.
2017-11-03 downloaded from the CCDC.
;
_cell_angle_alpha 90
_cell_angle_beta 105.722(2)
_cell_angle_gamma 90
_cell_formula_units_Z 2
_cell_length_a 7.7878(13)
_cell_length_b 34.714(6)
_cell_length_c 7.1082(11)
_cell_measurement_reflns_used 1792
_cell_measurement_temperature 296(2)
_cell_measurement_theta_max 21.38
_cell_measurement_theta_min 2.35
_cell_volume 1849.8(5)
_computing_cell_refinement 'Bruker SAINT'
_computing_data_collection 'Bruker APEX2'
_computing_data_reduction 'Bruker SAINT'
_computing_molecular_graphics 'SHELXL-2014/7 (Sheldrick, 2014)'
_computing_publication_material 'SHELXL-2014/7 (Sheldrick, 2014)'
_computing_structure_refinement 'SHELXL-2014/7 (Sheldrick, 2014)'
_computing_structure_solution 'SHELXL-2014/7 (Sheldrick, 2014)'
_diffrn_ambient_temperature 296(2)
_diffrn_measured_fraction_theta_full 0.991
_diffrn_measured_fraction_theta_max 0.990
_diffrn_measurement_device_type 'Bruker APEX-II CCD'
_diffrn_measurement_method '\f and \w scans'
_diffrn_radiation_type MoK\a
_diffrn_radiation_wavelength 0.71073
_diffrn_reflns_av_R_equivalents 0.0466
_diffrn_reflns_av_unetI/netI 0.0606
_diffrn_reflns_Laue_measured_fraction_full 0.991
_diffrn_reflns_Laue_measured_fraction_max 0.990
_diffrn_reflns_limit_h_max 7
_diffrn_reflns_limit_h_min -10
_diffrn_reflns_limit_k_max 45
_diffrn_reflns_limit_k_min -41
_diffrn_reflns_limit_l_max 9
_diffrn_reflns_limit_l_min -8
_diffrn_reflns_number 11412
_diffrn_reflns_point_group_measured_fraction_full 0.991
_diffrn_reflns_point_group_measured_fraction_max 0.990
_diffrn_reflns_theta_full 25.242
_diffrn_reflns_theta_max 27.503
_diffrn_reflns_theta_min 2.347
_diffrn_source 'sealed tube'
_exptl_absorpt_coefficient_mu 0.647
_exptl_absorpt_correction_T_max 0.892
_exptl_absorpt_correction_T_min 0.871
_exptl_absorpt_correction_type multi-scan
_exptl_crystal_colour red
_exptl_crystal_density_diffrn 1.511
_exptl_crystal_description block
_exptl_crystal_F_000 874
_exptl_crystal_size_max 0.220
_exptl_crystal_size_mid 0.200
_exptl_crystal_size_min 0.180
_refine_diff_density_max 1.662
_refine_diff_density_min -0.375
_refine_diff_density_rms 0.106
_refine_ls_extinction_method none
_refine_ls_goodness_of_fit_ref 0.959
_refine_ls_hydrogen_treatment mixed
_refine_ls_matrix_type full
_refine_ls_number_parameters 261
_refine_ls_number_reflns 4215
_refine_ls_number_restraints 0
_refine_ls_restrained_S_all 0.959
_refine_ls_R_factor_all 0.1048
_refine_ls_R_factor_gt 0.0720
_refine_ls_shift/su_max 0.000
_refine_ls_shift/su_mean 0.000
_refine_ls_structure_factor_coef Fsqd
_refine_ls_weighting_details 'w=1/[\s^2^(Fo^2^)+(0.1047P)^2^+3.7713P] where P=(Fo^2^+2Fc^2^)/3'
_refine_ls_weighting_scheme calc
_refine_ls_wR_factor_gt 0.1857
_refine_ls_wR_factor_ref 0.2071
_reflns_Friedel_coverage 0.000
_reflns_number_gt 2781
_reflns_number_total 4215
_reflns_threshold_expression 'I > 2\s(I)'
_cod_data_source_file c7dt03653a2.cif
_cod_data_source_block p21c
_cod_database_code 7044649
_shelx_shelxl_version_number 2014/7
_shelx_space_group_comment
;
The symmetry employed for this shelxl refinement is uniquely defined
by the following loop, which should always be used as a source of
symmetry information in preference to the above space-group names.
They are only intended as comments.
;
_shelx_estimated_absorpt_t_min 0.871
_shelx_estimated_absorpt_t_max 0.892

loop_
_space_group_symop_operation_xyz
'x, y, z'
'-x, y+1/2, -z+1/2'
'-x, -y, -z'
'x, -y-1/2, z-1/2'

loop_
_atom_site_label
_atom_site_type_symbol
_atom_site_fract_x
_atom_site_fract_y
_atom_site_fract_z
_atom_site_U_iso_or_equiv
_atom_site_adp_type
_atom_site_occupancy
_atom_site_site_symmetry_order
_atom_site_calc_flag
_atom_site_refinement_flags_posn
_atom_site_refinement_flags_adp
_atom_site_refinement_flags_occupancy
Co1 Co 1.0000 1.0000 1.0000 0.0359(3) Uani 1 2 d S . P
S1 S 0.80520(14) 0.96113(3) 0.55525(15) 0.0363(3) Uani 1 1 d . . .
C1 C 0.2979(7) 0.72862(13) 0.4756(7) 0.0453(11) Uani 1 1 d . . .
C2 C 0.1772(7) 0.69744(15) 0.4402(7) 0.0504(12) Uani 1 1 d . . .
C3 C -0.0095(7) 0.70548(18) 0.3949(9) 0.0613(15) Uani 1 1 d . . .
H3 H -0.0890 0.6849 0.3720 0.074 Uiso 1 1 calc R U .
C4 C -0.0750(7) 0.74123(19) 0.3840(9) 0.0640(15) Uani 1 1 d . . .
H4 H -0.1978 0.7447 0.3552 0.077 Uiso 1 1 calc R U .
C5 C 0.0396(7) 0.77432(15) 0.4157(8) 0.0502(12) Uani 1 1 d . . .
C6 C 0.2305(6) 0.76764(14) 0.4626(7) 0.0430(10) Uani 1 1 d . . .
C7 C 0.4243(6) 0.86077(13) 0.5080(7) 0.0407(10) Uani 1 1 d . . .
C8 C 0.6036(6) 0.85348(13) 0.5183(8) 0.0466(11) Uani 1 1 d . . .
H8 H 0.6435 0.8284 0.5129 0.056 Uiso 1 1 calc R U .
C9 C 0.7203(6) 0.88412(13) 0.5367(7) 0.0441(11) Uani 1 1 d . . .
H9 H 0.8398 0.8796 0.5450 0.053 Uiso 1 1 calc R U .
C10 C 0.6597(6) 0.92169(12) 0.5428(6) 0.0367(9) Uani 1 1 d . . .
C11 C 0.4823(6) 0.92884(13) 0.5332(7) 0.0436(11) Uani 1 1 d . . .
H11 H 0.4423 0.9540 0.5378 0.052 Uiso 1 1 calc R U .
C12 C 0.3652(6) 0.89812(14) 0.5166(7) 0.0461(11) Uani 1 1 d . . .
H12 H 0.2462 0.9027 0.5112 0.055 Uiso 1 1 calc R U .
C13 C 0.4811(7) 0.72032(15) 0.5246(8) 0.0536(13) Uani 1 1 d . . .
H13 H 0.5627 0.7405 0.5480 0.064 Uiso 1 1 calc R U .
C14 C 0.5425(8) 0.68303(16) 0.5388(9) 0.0647(16) Uani 1 1 d . . .
H14 H 0.6646 0.6783 0.5728 0.078 Uiso 1 1 calc R U .
C15 C 0.4243(9) 0.65246(17) 0.5029(10) 0.0694(16) Uani 1 1 d . . .
H15 H 0.4661 0.6273 0.5110 0.083 Uiso 1 1 calc R U .
C16 C 0.2464(9) 0.65970(15) 0.4557(9) 0.0631(15) Uani 1 1 d . . .
H16 H 0.1674 0.6390 0.4327 0.076 Uiso 1 1 calc R U .
C17 C 0.8909(10) 0.91560(17) 1.0853(9) 0.078(2) Uani 1 1 d . . .
H17A H 0.9149 0.9067 0.9671 0.117 Uiso 1 1 calc R U .
H17B H 0.7673 0.9225 1.0591 0.117 Uiso 1 1 calc R U .
H17C H 0.9179 0.8955 1.1815 0.117 Uiso 1 1 calc R U .
C18 C 1.3507(9) 0.9568(2) 1.0059(11) 0.083(2) Uani 1 1 d . . .
H18A H 1.2997 0.9330 1.0344 0.125 Uiso 1 1 calc R U .
H18B H 1.4214 0.9680 1.1253 0.125 Uiso 1 1 calc R U .
H18C H 1.4248 0.9518 0.9205 0.125 Uiso 1 1 calc R U .
N1 N 0.3527(5) 0.79560(11) 0.4909(6) 0.0428(9) Uani 1 1 d . . .
N2 N 0.2972(5) 0.83116(11) 0.4834(6) 0.0472(10) Uani 1 1 d . . .
O1 O -0.0255(5) 0.80810(12) 0.4049(7) 0.0681(11) Uani 1 1 d . . .
H1 H 0.0557 0.8239 0.4357 0.102 Uiso 1 1 calc R U .
O2 O 0.9711(4) 0.94607(9) 0.5302(5) 0.0461(8) Uani 1 1 d . . .
O3 O 0.8236(5) 0.97781(11) 0.7473(5) 0.0527(9) Uani 1 1 d . . .
O4 O 0.7152(5) 0.98722(10) 0.4014(5) 0.0506(8) Uani 1 1 d . . .
O5 O 1.2156(5) 0.98196(12) 0.9161(6) 0.0565(10) Uani 1 1 d . . .
O6 O 0.9984(5) 0.94830(9) 1.1566(5) 0.0482(8) Uani 1 1 d . . .
H5O H 1.234(7) 0.9915(15) 0.823(8) 0.049(16) Uiso 1 1 d . . .
H6O H 0.983(6) 0.9493(13) 1.276(8) 0.040(13) Uiso 1 1 d . . .

loop_
_atom_site_aniso_label
_atom_site_aniso_U_11
_atom_site_aniso_U_22
_atom_site_aniso_U_33
_atom_site_aniso_U_23
_atom_site_aniso_U_13
_atom_site_aniso_U_12
Co1 0.0397(5) 0.0377(5) 0.0305(4) -0.0030(3) 0.0102(3) 0.0017(3)
S1 0.0402(6) 0.0355(5) 0.0323(5) -0.0028(4) 0.0083(4) -0.0031(4)
C1 0.049(3) 0.045(3) 0.042(3) -0.004(2) 0.013(2) -0.014(2)
C2 0.054(3) 0.052(3) 0.045(3) -0.004(2) 0.013(2) -0.019(2)
C3 0.049(3) 0.065(4) 0.067(4) -0.003(3) 0.011(3) -0.021(3)
C4 0.039(3) 0.083(4) 0.065(4) 0.000(3) 0.005(2) -0.016(3)
C5 0.041(3) 0.057(3) 0.050(3) 0.000(2) 0.009(2) -0.007(2)
C6 0.040(2) 0.050(3) 0.038(2) -0.001(2) 0.0087(19) -0.010(2)
C7 0.041(2) 0.038(2) 0.044(3) 0.0001(19) 0.0125(19) -0.0036(19)
C8 0.042(3) 0.033(2) 0.064(3) -0.002(2) 0.013(2) 0.0003(19)
C9 0.038(2) 0.037(2) 0.057(3) 0.000(2) 0.012(2) 0.0045(19)
C10 0.041(2) 0.033(2) 0.035(2) -0.0002(17) 0.0083(18) -0.0004(18)
C11 0.045(3) 0.034(2) 0.055(3) -0.003(2) 0.018(2) 0.0058(19)
C12 0.038(2) 0.045(3) 0.057(3) 0.004(2) 0.015(2) 0.005(2)
C13 0.048(3) 0.048(3) 0.062(3) -0.002(2) 0.010(2) -0.007(2)
C14 0.057(3) 0.052(3) 0.083(4) 0.004(3) 0.016(3) 0.002(3)
C15 0.077(4) 0.046(3) 0.083(4) 0.000(3) 0.017(3) -0.004(3)
C16 0.083(4) 0.041(3) 0.065(4) -0.005(2) 0.019(3) -0.020(3)
C17 0.122(6) 0.049(3) 0.058(4) -0.005(3) 0.016(4) -0.021(3)
C18 0.071(4) 0.090(5) 0.098(5) 0.037(4) 0.038(4) 0.041(4)
N1 0.044(2) 0.037(2) 0.046(2) -0.0013(17) 0.0100(17) -0.0083(16)
N2 0.042(2) 0.040(2) 0.059(3) -0.0032(18) 0.0122(19) -0.0048(17)
O1 0.039(2) 0.068(3) 0.095(3) -0.004(2) 0.013(2) -0.0032(18)
O2 0.0413(18) 0.0486(19) 0.050(2) -0.0010(15) 0.0159(15) -0.0015(14)
O3 0.053(2) 0.069(2) 0.0346(17) -0.0151(16) 0.0101(14) -0.0090(17)
O4 0.058(2) 0.0428(18) 0.049(2) 0.0091(15) 0.0113(16) -0.0018(15)
O5 0.052(2) 0.078(3) 0.042(2) 0.0105(19) 0.0175(17) 0.0212(19)
O6 0.063(2) 0.0440(18) 0.0405(19) 0.0025(15) 0.0182(16) -0.0016(15)

loop_
_atom_type_symbol
_atom_type_description
_atom_type_scat_dispersion_real
_atom_type_scat_dispersion_imag
_atom_type_scat_source
C C 0.0033 0.0016 'International Tables Vol C Tables 4.2.6.8 and 6.1.1.4'
H H 0.0000 0.0000 'International Tables Vol C Tables 4.2.6.8 and 6.1.1.4'
N N 0.0061 0.0033 'International Tables Vol C Tables 4.2.6.8 and 6.1.1.4'
O O 0.0106 0.0060 'International Tables Vol C Tables 4.2.6.8 and 6.1.1.4'
S S 0.1246 0.1234 'International Tables Vol C Tables 4.2.6.8 and 6.1.1.4'
Co Co 0.3494 0.9721 'International Tables Vol C Tables 4.2.6.8 and 6.1.1.4'

loop_
_geom_angle_atom_site_label_1
_geom_angle_atom_site_label_2
_geom_angle_atom_site_label_3
_geom_angle
_geom_angle_site_symmetry_1
_geom_angle_site_symmetry_3
O5 Co1 O5 180.0 . 3_777
O5 Co1 O3 92.12(15) . .
O5 Co1 O3 87.88(15) 3_777 .
O5 Co1 O3 87.88(15) . 3_777
O5 Co1 O3 92.12(15) 3_777 3_777
O3 Co1 O3 180.0 . 3_777
O5 Co1 O6 90.94(16) . .
O5 Co1 O6 89.06(16) 3_777 .
O3 Co1 O6 92.49(14) . .
O3 Co1 O6 87.52(14) 3_777 .
O5 Co1 O6 89.07(16) . 3_777
O5 Co1 O6 90.94(16) 3_777 3_777
O3 Co1 O6 87.51(14) . 3_777
O3 Co1 O6 92.49(14) 3_777 3_777
O6 Co1 O6 180.0(2) . 3_777
O4 S1 O2 113.5(2) . .
O4 S1 O3 111.4(2) . .
O2 S1 O3 113.2(2) . .
O4 S1 C10 106.0(2) . .
O2 S1 C10 107.2(2) . .
O3 S1 C10 104.8(2) . .
C13 C1 C2 118.0(5) . .
C13 C1 C6 122.3(4) . .
C2 C1 C6 119.6(5) . .
C16 C2 C1 118.5(5) . .
C16 C2 C3 122.9(5) . .
C1 C2 C3 118.6(5) . .
C4 C3 C2 123.0(5) . .
C3 C4 C5 121.5(5) . .
O1 C5 C4 120.5(5) . .
O1 C5 C6 121.9(4) . .
C4 C5 C6 117.6(5) . .
N1 C6 C1 116.1(4) . .
N1 C6 C5 124.2(5) . .
C1 C6 C5 119.7(4) . .
C12 C7 C8 120.4(4) . .
C12 C7 N2 117.4(4) . .
C8 C7 N2 122.2(4) . .
C9 C8 C7 119.1(4) . .
C8 C9 C10 120.3(4) . .
C11 C10 C9 120.5(4) . .
C11 C10 S1 118.8(3) . .
C9 C10 S1 120.7(4) . .
C10 C11 C12 119.3(4) . .
C7 C12 C11 120.4(4) . .
C14 C13 C1 121.5(5) . .
C13 C14 C15 120.5(6) . .
C16 C15 C14 119.2(6) . .
C15 C16 C2 122.3(5) . .
N2 N1 C6 117.9(4) . .
N1 N2 C7 118.3(4) . .
S1 O3 Co1 145.9(2) . .
C18 O5 Co1 130.2(4) . .
C17 O6 Co1 125.3(3) . .

loop_
_geom_bond_atom_site_label_1
_geom_bond_atom_site_label_2
_geom_bond_distance
_geom_bond_site_symmetry_2
Co1 O5 2.027(4) .
Co1 O5 2.027(4) 3_777
Co1 O3 2.091(3) .
Co1 O3 2.091(3) 3_777
Co1 O6 2.114(3) .
Co1 O6 2.114(3) 3_777
S1 O4 1.446(3) .
S1 O2 1.449(3) .
S1 O3 1.454(3) .
S1 C10 1.764(4) .
C1 C13 1.404(7) .
C1 C2 1.411(6) .
C1 C6 1.447(7) .
C2 C16 1.409(8) .
C2 C3 1.429(8) .
C3 C4 1.336(9) .
C4 C5 1.434(7) .
C5 O1 1.271(6) .
C5 C6 1.452(7) .
C6 N1 1.336(6) .
C7 C12 1.383(6) .
C7 C8 1.401(7) .
C7 N2 1.404(6) .
C8 C9 1.382(6) .
C9 C10 1.392(6) .
C10 C11 1.387(6) .
C11 C12 1.387(7) .
C13 C14 1.374(7) .
C14 C15 1.383(8) .
C15 C16 1.358(9) .
C17 O6 1.420(6) .
C18 O5 1.385(6) .
N1 N2 1.304(5) .
